data_1509878
loop_
_publ_author_name
'Geller, S.'

_publ_section_title
;
 Low temperature phases of the solid electrolyte Rb Ag4 I5
;
_journal_name_full 'Physical Review, Serie 3. B - Condensed Matter (18,1978-)'
_journal_page_first 4345
_journal_page_last 4355
_journal_paper_doi 10.1103/PhysRevB.14.4345
_journal_volume 14
_journal_year 1976
_chemical_formula_sum 'Ag4 I5 Rb'
_chemical_name_systematic 'Rb Ag4 I5'
_space_group_IT_number 155
_symmetry_space_group_name_Hall 'P 3* 2'
_symmetry_space_group_name_H-M 'R 3 2 :R'
_cell_angle_alpha 90.1
_cell_angle_beta 90.1
_cell_angle_gamma 90.1
_cell_formula_units_Z 4
_cell_length_a 11.17
_cell_length_b 11.17
_cell_length_c 11.17
_cell_volume 1393.662
_citation_journal_id_ASTM PRBMDO
_cod_data_source_file silver3-x_154.cif
_cod_data_source_block Ag4I5Rb1
_cod_original_sg_symbol_Hall 'R 3 2" (-y+z,x+z,-x+y+z)'
_cod_original_formula_sum 'Ag4 I5 Rb1'
_cod_database_code 1509878

loop_
_symmetry_equiv_pos_as_xyz
x,y,z
z,x,y
y,z,x
-y,-x,-z
-z,-y,-x
-x,-z,-y

loop_
_atom_site_label
_atom_site_type_symbol
_atom_site_fract_x
_atom_site_fract_y
_atom_site_fract_z
_atom_site_occupancy
_atom_site_U_iso_or_equiv
I1 I-1 0.2491 0.9523 0.1964 1 0.0
I5 I-1 -0.3421 -0.3421 -0.3421 1 0.0
I2 I-1 0.1499 0.0948 0.5875 1 0.0
I3 I-1 0 -0.5607 0.5607 1 0.0
Ag4 Ag+1 0.3968 0.3272 0.0956 0.8 0.0
Ag3 Ag+1 0.9209 0.6013 0.344 0.45 0.0
I4 I-1 0.5 0.3038 -0.3038 1 0.0
Ag2 Ag+1 0.8017 0.8017 0.8017 0.651 0.0
Ag6 Ag+1 0.0959 0.2636 0.4091 0.2 0.0
Ag1 Ag+1 0.16 0.8862 0.4277 0.5 0.0
Rb1 Rb+1 0.5 -0.2524 0.2524 1 0.0
Rb2 Rb+1 0 0 0 1 0.0
Ag5 Ag+1 0.3135 0.1266 0.7856 0.5 0.0
